data_4321655
loop_
_publ_author_name
'Ant\'onio Paulo'
'\^Angela Domingos'
'Raquel Garcia'
'Isabel Santos'

_publ_section_title
;
 Cationic Re(V) Oxo Complexes with Poly(pyrazolyl)borates: Synthesis,
 Characterization, and Stability
;
_journal_name_full 'Inorganic Chemistry'
_journal_page_first 5669
_journal_page_last 5674
_journal_paper_doi 10.1021/ic000481n
_journal_volume 39
_journal_year 2000
_chemical_formula_structural '[ReO(OSiMe3)(Cl)(Bpz4)(1-Meimz)](7)'
_chemical_formula_sum 'C19 H27 B Cl N10 O2 Re Si'
_chemical_formula_weight 688.06
_chemical_name_systematic
; 
 ? 
;
_space_group_IT_number 14
_symmetry_cell_setting monoclinic
_symmetry_space_group_name_Hall '-P 2ybc'
_symmetry_space_group_name_H-M 'P 1 21/c 1'
_atom_sites_solution_hydrogens geom
_atom_sites_solution_primary direct
_atom_sites_solution_secondary difmap
_audit_creation_method SHELXL
_cell_angle_alpha 90.00
_cell_angle_beta 106.971(12)
_cell_angle_gamma 90.00
_cell_formula_units_Z 8
_cell_length_a 16.356(2)
_cell_length_b 20.384(3)
_cell_length_c 17.360(3)
_cell_measurement_temperature 293(2)
_cell_volume 5535.8(15)
_computing_cell_refinement 'CAD4 software(Enraf-Nonius,1989)'
_computing_data_collection 'CAD4 software(Enraf-Nonius,1989)'
_computing_data_reduction process-MOLEN(Fair,1990)
_computing_molecular_graphics ORTEP(Johnson)
_computing_structure_refinement 'SHELXL-93 (Sheldrick, 1993)'
_computing_structure_solution 'SHELXS-86 (Sheldrick, 1990)'
_diffrn_ambient_temperature 293(2)
_diffrn_measurement_device CAD4-Enraf-Nonius
_diffrn_measurement_method \w/2\qscans
_diffrn_radiation_monochromator graphite
_diffrn_radiation_source 'fine-focus sealed tube'
_diffrn_radiation_type MoK\a
_diffrn_radiation_wavelength 0.71073
_diffrn_reflns_av_R_equivalents 0.0841
_diffrn_reflns_av_sigmaI/netI 0.1714
_diffrn_reflns_limit_h_max 19
_diffrn_reflns_limit_h_min 0
_diffrn_reflns_limit_k_max 0
_diffrn_reflns_limit_k_min -24
_diffrn_reflns_limit_l_max 19
_diffrn_reflns_limit_l_min -20
_diffrn_reflns_number 10077
_diffrn_reflns_theta_max 24.98
_diffrn_reflns_theta_min 1.58
_diffrn_standards_decay_% 0.6
_diffrn_standards_interval_time 60
_diffrn_standards_number 3
_exptl_absorpt_coefficient_mu 4.565
_exptl_absorpt_correction_T_max 0.9089
_exptl_absorpt_correction_T_min 0.8083
_exptl_absorpt_correction_type 'empirical via \y-scan North et al (1968)'
_exptl_crystal_colour reddish
_exptl_crystal_density_diffrn 1.651
_exptl_crystal_density_meas ?
_exptl_crystal_description irregular
_exptl_crystal_F_000 2704
_exptl_crystal_size_max 0.29
_exptl_crystal_size_mid 0.23
_exptl_crystal_size_min 0.18
_refine_diff_density_max 0.766
_refine_diff_density_min -0.808
_refine_diff_density_rms 0.164
_refine_ls_extinction_method none
_refine_ls_goodness_of_fit_all 1.079
_refine_ls_goodness_of_fit_obs 1.201
_refine_ls_hydrogen_treatment riding
_refine_ls_matrix_type full
_refine_ls_number_parameters 659
_refine_ls_number_reflns 7776
_refine_ls_number_restraints 64
_refine_ls_restrained_S_all 1.269
_refine_ls_restrained_S_obs 1.194
_refine_ls_R_factor_all 0.2158
_refine_ls_R_factor_obs 0.0852
_refine_ls_shift/esd_max 0.001
_refine_ls_shift/esd_mean 0.000
_refine_ls_structure_factor_coef Fsqd
_refine_ls_weighting_details 'w=1/[\s^2^(Fo^2^)+(0.0179P)^2^+26.9673P] where P=(Fo^2^+2Fc^2^)/3'
_refine_ls_weighting_scheme calc
_refine_ls_wR_factor_all 0.1594
_refine_ls_wR_factor_obs 0.0972
_reflns_number_observed 4397
_reflns_number_total 9713
_reflns_observed_criterion >2sigma(I)
_cod_data_source_file ic000481n_3.cif
_cod_data_source_block C19H27BClN10O2ReSi
_cod_depositor_comments
;
The following automatic conversions were performed:

'_exptl_crystal_density_meas' value 'not measured' was changed to '?'
- the value is perceived as not measured.

Automatic conversion script
Id: cif_fix_values 3008 2015-01-20 13:52:24Z robertas 

The following automatic conversions were performed:

'_refine_ls_weighting_scheme' value 'calc
w=1/[\s^2^(Fo^2^)+(0.0179P)^2^+26.9673P] where P=(Fo^2^+2Fc^2^)/3'
was changed to 'calc'. New tag '_refine_ls_weighting_details' was
created. The value of the new tag was set to
'w=1/[\s^2^(Fo^2^)+(0.0179P)^2^+26.9673P] where P=(Fo^2^+2Fc^2^)/3'.

Automatic conversion script
Id: cif_fix_values 3143 2015-03-26 13:38:13Z robertas 
;
_cod_original_cell_volume 5535.8(14)
_cod_database_code 4321655

loop_
_symmetry_equiv_pos_as_xyz
'x, y, z'
'-x, y+1/2, -z+1/2'
'-x, -y, -z'
'x, -y-1/2, z-1/2'

loop_
_atom_site_aniso_label
_atom_site_aniso_U_11
_atom_site_aniso_U_22
_atom_site_aniso_U_33
_atom_site_aniso_U_23
_atom_site_aniso_U_13
_atom_site_aniso_U_12
Re1 0.0437(5) 0.0552(5) 0.0523(5) -0.0031(4) 0.0126(4) -0.0059(4)
Re2 0.0490(5) 0.0556(5) 0.0470(5) -0.0071(4) 0.0016(4) -0.0008(5)
Cl1 0.089(4) 0.058(3) 0.119(5) 0.019(3) 0.041(4) 0.006(3)
Cl1A 0.124(5) 0.073(4) 0.092(4) -0.032(3) 0.006(4) -0.004(4)
Si1 0.038(3) 0.073(4) 0.081(4) -0.005(3) 0.012(3) -0.004(3)
SiA 0.054(4) 0.084(4) 0.068(4) -0.007(4) -0.002(3) 0.013(3)
O1 0.047(8) 0.087(10) 0.053(8) -0.007(7) 0.007(6) -0.003(7)
O2 0.046(8) 0.055(8) 0.059(8) -0.017(6) 0.009(6) -0.014(6)
O1A 0.065(9) 0.076(9) 0.062(8) 0.011(7) -0.025(7) 0.005(7)
O2A 0.046(7) 0.061(8) 0.041(7) -0.011(6) 0.000(6) 0.009(6)
N1 0.050(10) 0.067(12) 0.050(9) -0.008(8) 0.021(8) -0.014(9)
N2 0.041(10) 0.085(13) 0.041(10) -0.028(9) 0.011(8) -0.015(9)
N3 0.049(11) 0.093(15) 0.088(13) -0.017(11) -0.012(10) 0.004(10)
N4 0.059(12) 0.077(12) 0.043(10) 0.000(8) 0.012(9) -0.010(9)
N2A 0.043(9) 0.039(9) 0.055(10) -0.005(8) 0.007(8) 0.004(7)
N1A 0.065(11) 0.038(10) 0.058(10) 0.005(8) 0.011(9) 0.010(9)
N3A 0.045(11) 0.108(15) 0.077(13) 0.012(11) -0.003(10) -0.028(10)
N4A 0.065(14) 0.096(16) 0.117(17) 0.016(13) 0.013(13) -0.022(12)
N5A 0.040(10) 0.061(12) 0.071(11) 0.010(9) -0.005(8) 0.001(9)
N6A 0.083(16) 0.107(17) 0.070(14) 0.029(12) 0.011(12) -0.033(14)
N11 0.045(10) 0.071(12) 0.042(9) -0.008(9) 0.025(8) -0.014(9)
N21 0.052(10) 0.070(11) 0.039(9) 0.011(9) 0.013(8) -0.011(9)
N31 0.061(11) 0.049(10) 0.042(9) -0.019(8) 0.013(8) -0.005(9)
N41 0.036(9) 0.060(10) 0.052(10) -0.008(8) 0.017(8) -0.005(8)
N11A 0.060(11) 0.045(10) 0.056(10) -0.008(9) 0.010(9) 0.002(8)
N21A 0.067(12) 0.053(11) 0.046(9) 0.017(8) 0.016(8) -0.001(9)
N31A 0.065(12) 0.065(11) 0.042(10) 0.009(9) 0.004(9) -0.020(10)
N41A 0.044(10) 0.070(12) 0.057(11) 0.011(9) 0.001(9) 0.003(9)
C2B 0.033(19) 0.034(19) 0.032(19) 0.001(5) 0.011(7) -0.002(5)
N6B 0.052(24) 0.052(24) 0.052(24) -0.003(5) 0.015(8) -0.001(5)
C4B 0.089(19) 0.088(19) 0.093(19) -0.005(10) 0.030(10) 0.006(10)
N6 0.076(22) 0.079(22) 0.078(22) 0.000(5) 0.024(8) -0.001(5)
C2 0.087(38) 0.088(38) 0.087(38) -0.001(5) 0.026(12) -0.001(5)
C4 0.067(15) 0.075(15) 0.067(15) -0.003(9) 0.030(10) -0.003(9)
C1 0.050(12) 0.084(15) 0.043(11) -0.029(11) 0.002(10) -0.004(12)
C3 0.055(14) 0.066(14) 0.063(13) -0.018(11) 0.011(11) -0.032(11)
N5 0.053(11) 0.050(10) 0.059(10) -0.020(8) 0.004(8) -0.005(8)
C5 0.052(14) 0.181(25) 0.081(16) -0.015(17) -0.002(12) -0.020(16)
C6 0.099(20) 0.110(20) 0.187(26) -0.094(18) 0.024(18) -0.063(16)
C7 0.080(17) 0.149(22) 0.087(16) -0.001(16) 0.010(14) 0.007(16)
C11 0.073(16) 0.108(19) 0.047(12) 0.000(12) 0.036(12) -0.013(14)
C12 0.078(15) 0.095(19) 0.079(15) 0.006(13) 0.061(13) -0.020(13)
C13 0.068(15) 0.063(15) 0.096(17) 0.022(12) 0.042(13) -0.018(12)
C21 0.096(17) 0.046(12) 0.062(14) -0.016(12) 0.023(13) -0.017(12)
C22 0.133(21) 0.051(14) 0.037(12) 0.005(10) 0.022(13) -0.016(13)
C23 0.062(13) 0.061(14) 0.044(12) -0.016(11) 0.008(10) 0.002(11)
C31 0.063(15) 0.067(15) 0.058(14) -0.005(12) 0.015(11) 0.002(12)
C32 0.135(24) 0.061(16) 0.062(15) -0.023(13) -0.007(15) -0.022(16)
C33 0.088(19) 0.085(18) 0.120(21) -0.037(16) 0.024(16) 0.045(15)
C41 0.041(13) 0.112(17) 0.056(13) -0.019(12) 0.019(11) -0.021(12)
C42 0.025(12) 0.138(22) 0.109(20) -0.063(17) -0.006(13) -0.029(13)
C43 0.053(15) 0.106(18) 0.056(14) -0.017(13) 0.001(12) -0.008(13)
C1A 0.093(21) 0.083(19) 0.118(21) 0.027(16) 0.029(17) 0.022(16)
C2A 0.109(25) 0.112(23) 0.157(27) 0.052(20) 0.055(22) -0.037(20)
C3A 0.052(14) 0.073(15) 0.051(12) 0.007(12) -0.015(10) 0.023(13)
C4A 0.077(19) 0.222(30) 0.089(19) 0.020(18) 0.022(15) -0.056(19)
C5A 0.151(14) 0.157(14) 0.176(14) -0.013(9) 0.025(9) 0.002(9)
C6A 0.144(14) 0.168(14) 0.141(13) 0.018(9) 0.033(9) 0.002(9)
C7A 0.045(13) 0.143(21) 0.143(22) -0.001(17) 0.033(14) 0.035(14)
C21A 0.074(15) 0.047(13) 0.062(13) 0.017(12) 0.007(12) -0.005(11)
C22A 0.114(19) 0.042(13) 0.079(16) -0.016(12) 0.024(14) 0.024(13)
C23A 0.054(13) 0.088(16) 0.031(10) 0.002(10) 0.027(9) 0.011(11)
C11A 0.072(17) 0.118(22) 0.089(18) 0.012(16) 0.048(14) -0.021(16)
C12A 0.100(22) 0.170(31) 0.081(18) 0.023(19) 0.060(16) 0.017(21)
C13A 0.112(21) 0.097(19) 0.039(12) -0.021(13) 0.017(13) 0.043(17)
C31A 0.044(14) 0.163(25) 0.115(21) 0.035(18) 0.048(15) 0.013(16)
C32A 0.038(15) 0.239(34) 0.105(21) 0.089(23) 0.021(15) -0.003(19)
C33A 0.050(17) 0.185(28) 0.087(19) 0.031(19) -0.026(15) -0.014(19)
C41A 0.083(18) 0.075(17) 0.079(16) 0.026(14) 0.016(14) 0.006(15)
C42A 0.146(28) 0.074(19) 0.119(24) -0.014(17) 0.047(21) -0.058(19)
C43A 0.059(17) 0.131(25) 0.099(21) -0.031(19) 0.007(15) -0.031(17)
B1 0.033(13) 0.049(15) 0.070(16) -0.005(12) 0.007(12) 0.018(11)
B1A 0.065(16) 0.040(14) 0.047(14) 0.012(12) 0.011(12) 0.008(13)

loop_
_atom_site_label
_atom_site_type_symbol
_atom_site_fract_x
_atom_site_fract_y
_atom_site_fract_z
_atom_site_U_iso_or_equiv
_atom_site_thermal_displace_type
_atom_site_occupancy
_atom_site_calc_flag
_atom_site_refinement_flags
_atom_site_disorder_group
Re1 Re 0.31069(5) 0.13164(4) 0.08920(5) 0.0507(2) Uani 1 d . .
Re2 Re 0.71552(5) 0.16676(4) 0.23663(4) 0.0532(2) Uani 1 d . .
Cl1 Cl 0.3215(3) 0.0203(2) 0.1340(3) 0.086(2) Uani 1 d . .
Cl1A Cl 0.7206(4) 0.0661(3) 0.1689(3) 0.102(2) Uani 1 d . .
Si1 Si 0.1170(3) 0.0959(3) -0.0557(4) 0.065(2) Uani 1 d . .
SiA Si 0.9017(3) 0.1377(3) 0.3930(3) 0.073(2) Uani 1 d . .
O1 O 0.3993(7) 0.1557(6) 0.1596(6) 0.064(4) Uani 1 d . .
O2 O 0.2138(7) 0.1077(5) 0.0045(6) 0.055(3) Uani 1 d . .
O1A O 0.6240(7) 0.1924(5) 0.1698(7) 0.077(4) Uani 1 d . .
O2A O 0.8114(7) 0.1394(5) 0.3222(6) 0.052(3) Uani 1 d . .
N1 N 0.2307(9) 0.1553(8) 0.1599(8) 0.054(4) Uani 1 d . .
N2 N 0.2938(9) 0.2236(8) 0.0380(8) 0.056(4) Uani 1 d . .
N3 N 0.1195(10) 0.3467(9) 0.1236(9) 0.083(5) Uani 1 d . .
N4 N 0.3524(10) 0.2669(7) 0.2953(9) 0.060(4) Uani 1 d . .
N2A N 0.7227(8) 0.2519(6) 0.3055(8) 0.047(4) Uani 1 d . .
N1A N 0.8010(9) 0.2089(7) 0.1824(8) 0.055(4) Uani 1 d . .
N3A N 0.6668(10) 0.3048(8) 0.0557(11) 0.081(5) Uani 1 d . .
N4A N 0.8720(12) 0.4088(10) 0.2517(12) 0.096(6) Uani 1 d . .
N5A N 0.6405(9) 0.1166(7) 0.3007(9) 0.062(4) Uani 1 d . .
N6A N 0.5271(13) 0.0837(11) 0.3330(11) 0.089(6) Uani 1 d . .
N11 N 0.2046(9) 0.2164(8) 0.1706(8) 0.050(4) Uani 1 d . .
N21 N 0.2614(9) 0.2772(8) 0.0691(8) 0.054(4) Uani 1 d . .
N31 N 0.2034(9) 0.3390(7) 0.1643(8) 0.051(4) Uani 1 d . .
N41 N 0.3423(9) 0.2812(6) 0.2169(8) 0.048(4) Uani 1 d . .
N11A N 0.7425(9) 0.3132(7) 0.2817(9) 0.055(4) Uani 1 d . .
N21A N 0.8173(10) 0.2727(8) 0.1813(8) 0.055(4) Uani 1 d . .
N31A N 0.6730(10) 0.3238(7) 0.1347(9) 0.060(4) Uani 1 d . .
N41A N 0.7959(10) 0.3937(8) 0.1973(9) 0.060(4) Uani 1 d . .
C2B C 0.5076(22) 0.0974(9) -0.0246(13) 0.033(18) Uani 0.47(2) d PDU 1
H2B H 0.5634(22) 0.1027(9) -0.0267(13) 0.039 Uiso 0.47(2) calc PR 1
N6B N 0.4431(16) 0.0625(11) -0.0750(17) 0.052(24) Uani 0.47(2) d PDU 1
C4B C 0.4531(25) 0.0249(13) -0.1468(17) 0.089(17) Uani 0.47(2) d PDU 1
H4B1 H 0.4001(25) 0.0039(13) -0.1741(17) 0.134 Uiso 0.47(2) calc PR 1
H4B2 H 0.4970(25) -0.0076(13) -0.1289(17) 0.134 Uiso 0.47(2) calc PR 1
H4B3 H 0.4687(25) 0.0547(13) -0.1831(17) 0.134 Uiso 0.47(2) calc PR 1
N6 N 0.4949(21) 0.0935(9) -0.0287(14) 0.077(21) Uani 0.53(2) d PDU 2
C2 C 0.4376(18) 0.0571(13) -0.0833(19) 0.087(38) Uani 0.53(2) d PDU 2
H2 H 0.4416(18) 0.0332(13) -0.1277(19) 0.105 Uiso 0.53(2) calc PR 2
C4 C 0.5838(19) 0.1023(12) -0.0314(17) 0.067(13) Uani 0.53(2) d PDU 2
H4A H 0.6143(19) 0.1298(12) 0.0125(17) 0.101 Uiso 0.53(2) calc PR 2
H4B H 0.5833(19) 0.1225(12) -0.0815(17) 0.101 Uiso 0.53(2) calc PR 2
H4C H 0.6114(19) 0.0603(12) -0.0270(17) 0.101 Uiso 0.53(2) calc PR 2
C1 C 0.4702(10) 0.1228(6) 0.0304(8) 0.061(5) Uani 1 d D .
H1 H 0.4983(10) 0.1495(6) 0.0735(8) 0.074 Uiso 1 calc R 1
C3 C 0.3708(10) 0.0670(6) -0.0513(9) 0.063(5) Uani 1 d D .
H3 H 0.3187(10) 0.0471(6) -0.0767(9) 0.075 Uiso 1 calc R 1
N5 N 0.3870(9) 0.1042(6) 0.0139(7) 0.056(4) Uani 1 d D .
C5 C 0.1025(11) 0.1497(11) -0.1441(11) 0.109(8) Uani 1 d . .
H5A H 0.1080(11) 0.1947(11) -0.1270(11) 0.164 Uiso 1 calc R .
H5B H 0.0468(11) 0.1426(11) -0.1810(11) 0.164 Uiso 1 calc R .
H5C H 0.1453(11) 0.1397(11) -0.1702(11) 0.164 Uiso 1 calc R .
C6 C 0.1074(13) 0.0080(10) -0.0838(13) 0.136(10) Uani 1 d . .
H6A H 0.1153(13) -0.0183(10) -0.0363(13) 0.204 Uiso 1 calc R .
H6B H 0.1502(13) -0.0031(10) -0.1095(13) 0.204 Uiso 1 calc R .
H6C H 0.0517(13) -0.0002(10) -0.1203(13) 0.204 Uiso 1 calc R .
C7 C 0.0407(12) 0.1174(10) 0.0009(12) 0.108(8) Uani 1 d . .
H7A H 0.0494(12) 0.0889(10) 0.0466(12) 0.163 Uiso 1 calc R .
H7B H -0.0167(12) 0.1125(10) -0.0335(12) 0.163 Uiso 1 calc R .
H7C H 0.0498(12) 0.1621(10) 0.0190(12) 0.163 Uiso 1 calc R .
C11 C 0.1526(12) 0.2144(11) 0.2144(10) 0.072(6) Uani 1 d . .
H11 H 0.1286(12) 0.2510(11) 0.2313(10) 0.086 Uiso 1 calc R .
C12 C 0.1377(12) 0.1506(10) 0.2321(11) 0.076(7) Uani 1 d . .
H12 H 0.1023(12) 0.1349(10) 0.2612(11) 0.091 Uiso 1 calc R .
C13 C 0.1879(12) 0.1164(9) 0.1964(12) 0.072(6) Uani 1 d . .
H13 H 0.1920(12) 0.0709(9) 0.1972(12) 0.086 Uiso 1 calc R .
C21 C 0.2477(12) 0.3278(9) 0.0172(12) 0.068(6) Uani 1 d . .
H21 H 0.2257(12) 0.3687(9) 0.0241(12) 0.082 Uiso 1 calc R .
C22 C 0.2722(13) 0.3077(9) -0.0468(11) 0.074(7) Uani 1 d . .
H22 H 0.2732(13) 0.3329(9) -0.0911(11) 0.089 Uiso 1 calc R .
C23 C 0.2950(11) 0.2437(9) -0.0341(11) 0.057(5) Uani 1 d . .
H23 H 0.3097(11) 0.2171(9) -0.0716(11) 0.068 Uiso 1 calc R .
C31 C 0.2314(13) 0.3938(10) 0.2056(11) 0.063(6) Uani 1 d . .
H31 H 0.2871(13) 0.3995(10) 0.2384(11) 0.076 Uiso 1 calc R .
C32 C 0.1708(17) 0.4393(10) 0.1949(12) 0.094(8) Uani 1 d . .
H32 H 0.1735(17) 0.4810(10) 0.2171(12) 0.112 Uiso 1 calc R .
C33 C 0.1029(15) 0.4076(11) 0.1418(14) 0.099(8) Uani 1 d . .
H33 H 0.0498(15) 0.4273(11) 0.1204(14) 0.119 Uiso 1 calc R .
C41 C 0.4152(12) 0.3002(9) 0.2073(11) 0.069(6) Uani 1 d . .
H41 H 0.4241(12) 0.3105(9) 0.1582(11) 0.082 Uiso 1 calc R .
C42 C 0.4762(12) 0.3025(11) 0.2806(14) 0.096(8) Uani 1 d . .
H42 H 0.5327(12) 0.3162(11) 0.2924(14) 0.115 Uiso 1 calc R .
C43 C 0.4342(13) 0.2803(10) 0.3310(12) 0.075(6) Uani 1 d . .
H43 H 0.4600(13) 0.2748(10) 0.3859(12) 0.090 Uiso 1 calc R .
C1A C 0.6598(15) 0.0620(11) 0.3466(14) 0.098(8) Uani 1 d . .
H1A H 0.7133(15) 0.0420(11) 0.3624(14) 0.118 Uiso 1 calc R .
C2A C 0.5901(19) 0.0404(13) 0.3663(16) 0.122(10) Uani 1 d . .
H2A H 0.5864(19) 0.0034(13) 0.3964(16) 0.147 Uiso 1 calc R .
C3A C 0.5587(13) 0.1272(10) 0.2968(10) 0.065(6) Uani 1 d . .
H3A H 0.5276(13) 0.1629(10) 0.2702(10) 0.078 Uiso 1 calc R .
C4A C 0.4389(14) 0.0821(12) 0.3398(12) 0.130(10) Uani 1 d . .
H4A1 H 0.4321(14) 0.0441(12) 0.3701(12) 0.195 Uiso 1 calc R .
H4A2 H 0.3989(14) 0.0801(12) 0.2870(12) 0.195 Uiso 1 calc R .
H4A3 H 0.4287(14) 0.1210(12) 0.3668(12) 0.195 Uiso 1 calc R .
C5A C 0.9445(16) 0.2188(12) 0.4191(15) 0.166(12) Uani 1 d U .
H5A1 H 0.9541(16) 0.2392(12) 0.3727(15) 0.249 Uiso 1 calc R .
H5A2 H 0.9976(16) 0.2158(12) 0.4613(15) 0.249 Uiso 1 calc R .
H5A3 H 0.9047(16) 0.2445(12) 0.4374(15) 0.249 Uiso 1 calc R .
C6A C 0.8816(15) 0.0953(12) 0.4780(14) 0.153(11) Uani 1 d U .
H6A1 H 0.8589(15) 0.0524(12) 0.4613(14) 0.229 Uiso 1 calc R .
H6A2 H 0.8411(15) 0.1199(12) 0.4968(14) 0.229 Uiso 1 calc R .
H6A3 H 0.9341(15) 0.0912(12) 0.5206(14) 0.229 Uiso 1 calc R .
C7A C 0.9804(12) 0.0894(10) 0.3616(13) 0.109(8) Uani 1 d . .
H7A1 H 0.9586(12) 0.0460(10) 0.3474(13) 0.164 Uiso 1 calc R .
H7A2 H 1.0324(12) 0.0871(10) 0.4051(13) 0.164 Uiso 1 calc R .
H7A3 H 0.9914(12) 0.1099(10) 0.3158(13) 0.164 Uiso 1 calc R .
C21A C 0.7485(11) 0.3558(9) 0.3419(12) 0.064(6) Uani 1 d . .
H11A H 0.7615(11) 0.4001(9) 0.3404(12) 0.076 Uiso 1 calc R .
C22A C 0.7327(13) 0.3248(9) 0.4054(12) 0.079(7) Uani 1 d . .
H12A H 0.7327(13) 0.3429(9) 0.4546(12) 0.095 Uiso 1 calc R .
C23A C 0.7168(10) 0.2603(9) 0.3808(9) 0.054(5) Uani 1 d . .
H13A H 0.7036(10) 0.2271(9) 0.4120(9) 0.065 Uiso 1 calc R .
C11A C 0.8819(14) 0.2854(12) 0.1523(13) 0.088(7) Uani 1 d . .
H21A H 0.9039(14) 0.3266(12) 0.1466(13) 0.105 Uiso 1 calc R .
C12A C 0.9103(16) 0.2263(16) 0.1322(14) 0.109(10) Uani 1 d . .
H22A H 0.9548(16) 0.2193(16) 0.1099(14) 0.131 Uiso 1 calc R .
C13A C 0.8600(16) 0.1805(11) 0.1516(11) 0.084(8) Uani 1 d . .
H23A H 0.8651(16) 0.1356(11) 0.1449(11) 0.101 Uiso 1 calc R .
C31A C 0.5959(14) 0.3502(12) 0.1375(15) 0.102(9) Uani 1 d . .
H31A H 0.5842(14) 0.3692(12) 0.1818(15) 0.122 Uiso 1 calc R .
C32A C 0.5396(14) 0.3426(15) 0.0607(16) 0.127(12) Uani 1 d . .
H32A H 0.4813(14) 0.3514(15) 0.0444(16) 0.152 Uiso 1 calc R .
C33A C 0.5865(15) 0.3201(13) 0.0154(15) 0.117(10) Uani 1 d . .
H33A H 0.5649(15) 0.3154(13) -0.0401(15) 0.141 Uiso 1 calc R .
C41A C 0.7723(14) 0.4430(11) 0.1469(12) 0.081(7) Uani 1 d . .
H41A H 0.7204(14) 0.4456(11) 0.1067(12) 0.097 Uiso 1 calc R .
C42A C 0.8329(19) 0.4885(11) 0.1614(16) 0.111(10) Uani 1 d . .
H42A H 0.8342(19) 0.5263(11) 0.1318(16) 0.133 Uiso 1 calc R .
C43A C 0.8945(14) 0.4669(14) 0.2314(16) 0.100(9) Uani 1 d . .
H43A H 0.9434(14) 0.4899(14) 0.2590(16) 0.120 Uiso 1 calc R .
B1 B 0.2521(13) 0.2768(10) 0.1556(13) 0.053(6) Uani 1 d . .
B1A B 0.7579(14) 0.3257(11) 0.2000(12) 0.052(6) Uani 1 d . .

loop_
_atom_type_symbol
_atom_type_description
_atom_type_scat_dispersion_real
_atom_type_scat_dispersion_imag
_atom_type_scat_source
H H 0.0000 0.0000 'International Tables Vol C Tables 4.2.6.8 and 6.1.1.4'
C C 0.0033 0.0016 'International Tables Vol C Tables 4.2.6.8 and 6.1.1.4'
N N 0.0061 0.0033 'International Tables Vol C Tables 4.2.6.8 and 6.1.1.4'
O O 0.0106 0.0060 'International Tables Vol C Tables 4.2.6.8 and 6.1.1.4'
B B 0.0013 0.0007 'International Tables Vol C Tables 4.2.6.8 and 6.1.1.4'
Si Si 0.0817 0.0704 'International Tables Vol C Tables 4.2.6.8 and 6.1.1.4'
Cl Cl 0.1484 0.1585 'International Tables Vol C Tables 4.2.6.8 and 6.1.1.4'
Re Re -1.0185 7.2310 'International Tables Vol C Tables 4.2.6.8 and 6.1.1.4'

loop_
_geom_angle_atom_site_label_1
_geom_angle_atom_site_label_2
_geom_angle_atom_site_label_3
_geom_angle
_geom_angle_site_symmetry_1
_geom_angle_site_symmetry_3
_geom_angle_publ_flag
O1 Re1 O2 175.9(5) . . ?
O1 Re1 N2 91.5(5) . . ?
O2 Re1 N2 85.5(5) . . ?
O1 Re1 N1 93.5(5) . . ?
O2 Re1 N1 89.4(5) . . ?
N2 Re1 N1 90.9(6) . . ?
O1 Re1 N5 89.3(5) . . ?
O2 Re1 N5 87.9(5) . . ?
N2 Re1 N5 90.2(5) . . ?
N1 Re1 N5 177.0(5) . . ?
O1 Re1 Cl1 94.3(4) . . ?
O2 Re1 Cl1 88.5(3) . . ?
N2 Re1 Cl1 173.5(4) . . ?
N1 Re1 Cl1 91.6(4) . . ?
N5 Re1 Cl1 87.1(3) . . ?
O1A Re2 O2A 172.7(5) . . ?
O1A Re2 N1A 98.0(6) . . ?
O2A Re2 N1A 88.0(5) . . ?
O1A Re2 N2A 91.5(5) . . ?
O2A Re2 N2A 84.3(5) . . ?
N1A Re2 N2A 89.1(6) . . ?
O1A Re2 N5A 88.7(6) . . ?
O2A Re2 N5A 85.5(5) . . ?
N1A Re2 N5A 173.1(6) . . ?
N2A Re2 N5A 92.6(6) . . ?
O1A Re2 Cl1A 94.6(4) . . ?
O2A Re2 Cl1A 89.6(3) . . ?
N1A Re2 Cl1A 90.4(5) . . ?
N2A Re2 Cl1A 173.9(4) . . ?
N5A Re2 Cl1A 87.3(4) . . ?
O2 Si1 C5 108.0(7) . . ?
O2 Si1 C6 107.6(8) . . ?
C5 Si1 C6 112.0(10) . . ?
O2 Si1 C7 107.6(8) . . ?
C5 Si1 C7 111.0(9) . . ?
C6 Si1 C7 110.5(10) . . ?
O2A SiA C5A 111.8(9) . . ?
O2A SiA C6A 106.5(9) . . ?
C5A SiA C6A 112.4(11) . . ?
O2A SiA C7A 110.5(8) . . ?
C5A SiA C7A 108.3(11) . . ?
C6A SiA C7A 107.2(11) . . ?
Si1 O2 Re1 166.1(7) . . ?
SiA O2A Re2 163.5(7) . . ?
C13 N1 N11 104.6(15) . . ?
C13 N1 Re1 130.2(14) . . ?
N11 N1 Re1 124.8(11) . . ?
C23 N2 N21 103.7(15) . . ?
C23 N2 Re1 130.8(14) . . ?
N21 N2 Re1 124.5(11) . . ?
C33 N3 N31 103.3(16) . . ?
C43 N4 N41 103.6(15) . . ?
C23A N2A N11A 105.4(14) . . ?
C23A N2A Re2 130.6(13) . . ?
N11A N2A Re2 123.8(11) . . ?
N21A N1A C13A 104.0(17) . . ?
N21A N1A Re2 124.9(13) . . ?
C13A N1A Re2 130.4(16) . . ?
C33A N3A N31A 103.2(19) . . ?
C43A N4A N41A 106.8(19) . . ?
C3A N5A C1A 102.8(17) . . ?
C3A N5A Re2 127.8(15) . . ?
C1A N5A Re2 129.0(16) . . ?
C3A N6A C2A 107.3(21) . . ?
C3A N6A C4A 126.5(23) . . ?
C2A N6A C4A 126.2(22) . . ?
C11 N11 N1 109.9(16) . . ?
C11 N11 B1 125.6(18) . . ?
N1 N11 B1 121.9(14) . . ?
C21 N21 N2 110.5(14) . . ?
C21 N21 B1 127.5(17) . . ?
N2 N21 B1 121.8(15) . . ?
C31 N31 N3 108.6(15) . . ?
C31 N31 B1 129.8(17) . . ?
N3 N31 B1 121.5(15) . . ?
C41 N41 N4 110.0(14) . . ?
C41 N41 B1 130.5(16) . . ?
N4 N41 B1 119.4(15) . . ?
C21A N11A N2A 108.7(14) . . ?
C21A N11A B1A 128.3(16) . . ?
N2A N11A B1A 122.9(15) . . ?
C11A N21A N1A 112.5(18) . . ?
C11A N21A B1A 124.3(19) . . ?
N1A N21A B1A 122.6(16) . . ?
C31A N31A N3A 109.6(16) . . ?
C31A N31A B1A 127.5(19) . . ?
N3A N31A B1A 121.9(17) . . ?
C41A N41A N4A 108.6(18) . . ?
C41A N41A B1A 132.3(19) . . ?
N4A N41A B1A 118.9(16) . . ?
N6B C2B C1 103.0(27) . . ?
C2B N6B C3 110.5(27) . . ?
C2B N6B C4B 123.0(23) . . ?
C3 N6B C4B 126.5(29) . . ?
C2 N6 C1 118.6(28) . . ?
C2 N6 C4 122.3(22) . . ?
C1 N6 C4 119.1(28) . . ?
N6 C2 C3 96.1(28) . . ?
N6 C1 N5 102.6(19) . . ?
N5 C1 C2B 111.6(20) . . ?
N5 C3 N6B 108.7(20) . . ?
N5 C3 C2 116.4(22) . . ?
C3 N5 C1 106.2(14) . . ?
C3 N5 Re1 132.0(12) . . ?
C1 N5 Re1 121.8(11) . . ?
N11 C11 C12 110.4(19) . . ?
C13 C12 C11 102.4(17) . . ?
N1 C13 C12 112.5(18) . . ?
N21 C21 C22 106.7(17) . . ?
C21 C22 C23 107.0(17) . . ?
N2 C23 C22 111.8(17) . . ?
C32 C31 N31 112.5(19) . . ?
C31 C32 C33 100.9(19) . . ?
N3 C33 C32 114.5(20) . . ?
N41 C41 C42 109.6(17) . . ?
C43 C42 C41 102.8(18) . . ?
N4 C43 C42 113.8(19) . . ?
N5A C1A C2A 110.3(22) . . ?
N6A C2A C1A 105.8(23) . . ?
N6A C3A N5A 113.8(19) . . ?
N11A C21A C22A 110.1(17) . . ?
C21A C22A C23A 104.7(17) . . ?
N2A C23A C22A 111.0(17) . . ?
N21A C11A C12A 107.0(22) . . ?
C13A C12A C11A 105.6(22) . . ?
C12A C13A N1A 110.9(22) . . ?
N31A C31A C32A 106.1(21) . . ?
C33A C32A C31A 105.7(22) . . ?
C32A C33A N3A 114.9(23) . . ?
N41A C41A C42A 110.5(22) . . ?
C41A C42A C43A 104.7(23) . . ?
N4A C43A C42A 109.0(22) . . ?
N11 B1 N31 110.4(16) . . ?
N11 B1 N41 111.1(15) . . ?
N31 B1 N41 107.7(15) . . ?
N11 B1 N21 111.6(15) . . ?
N31 B1 N21 107.0(15) . . ?
N41 B1 N21 108.8(15) . . ?
N31A B1A N41A 107.0(15) . . ?
N31A B1A N11A 109.0(17) . . ?
N41A B1A N11A 111.0(16) . . ?
N31A B1A N21A 108.6(16) . . ?
N41A B1A N21A 109.9(16) . . ?
N11A B1A N21A 111.2(15) . . ?

loop_
_geom_bond_atom_site_label_1
_geom_bond_atom_site_label_2
_geom_bond_distance
_geom_bond_site_symmetry_2
_geom_bond_publ_flag
Re1 O1 1.675(10) . ?
Re1 O2 1.885(10) . ?
Re1 N2 2.06(2) . ?
Re1 N1 2.094(13) . ?
Re1 N5 2.129(14) . ?
Re1 Cl1 2.388(5) . ?
Re2 O1A 1.687(11) . ?
Re2 O2A 1.901(10) . ?
Re2 N1A 2.086(15) . ?
Re2 N2A 2.092(13) . ?
Re2 N5A 2.142(15) . ?
Re2 Cl1A 2.378(5) . ?
Si1 O2 1.639(11) . ?
Si1 C5 1.84(2) . ?
Si1 C6 1.85(2) . ?
Si1 C7 1.85(2) . ?
SiA O2A 1.623(11) . ?
SiA C5A 1.80(2) . ?
SiA C6A 1.82(2) . ?
SiA C7A 1.82(2) . ?
N1 C13 1.33(2) . ?
N1 N11 1.35(2) . ?
N2 C23 1.32(2) . ?
N2 N21 1.39(2) . ?
N3 C33 1.33(2) . ?
N3 N31 1.36(2) . ?
N4 C43 1.33(2) . ?
N4 N41 1.35(2) . ?
N2A C23A 1.35(2) . ?
N2A N11A 1.38(2) . ?
N1A N21A 1.33(2) . ?
N1A C13A 1.36(2) . ?
N3A C33A 1.33(2) . ?
N3A N31A 1.40(2) . ?
N4A C43A 1.32(3) . ?
N4A N41A 1.36(2) . ?
N5A C3A 1.34(2) . ?
N5A C1A 1.35(2) . ?
N6A C3A 1.28(2) . ?
N6A C2A 1.35(3) . ?
N6A C4A 1.48(2) . ?
N11 C11 1.30(2) . ?
N11 B1 1.52(2) . ?
N21 C21 1.34(2) . ?
N21 B1 1.55(2) . ?
N31 C31 1.33(2) . ?
N31 B1 1.53(2) . ?
N41 C41 1.31(2) . ?
N41 B1 1.55(2) . ?
N11A C21A 1.34(2) . ?
N11A B1A 1.53(2) . ?
N21A C11A 1.32(2) . ?
N21A B1A 1.55(2) . ?
N31A C31A 1.39(2) . ?
N31A B1A 1.52(2) . ?
N41A C41A 1.31(2) . ?
N41A B1A 1.53(2) . ?
C2B N6B 1.36(2) . ?
C2B C1 1.38(2) . ?
N6B C3 1.36(2) . ?
N6B C4B 1.51(2) . ?
N6 C2 1.34(2) . ?
N6 C1 1.35(2) . ?
N6 C4 1.48(2) . ?
C2 C3 1.38(2) . ?
C1 N5 1.360(14) . ?
C3 N5 1.323(14) . ?
C11 C12 1.37(2) . ?
C12 C13 1.36(2) . ?
C21 C22 1.35(2) . ?
C22 C23 1.36(2) . ?
C31 C32 1.33(2) . ?
C32 C33 1.38(3) . ?
C41 C42 1.37(2) . ?
C42 C43 1.34(2) . ?
C1A C2A 1.36(3) . ?
C21A C22A 1.36(2) . ?
C22A C23A 1.38(2) . ?
C11A C12A 1.37(3) . ?
C12A C13A 1.35(3) . ?
C31A C32A 1.39(3) . ?
C32A C33A 1.33(3) . ?
C41A C42A 1.33(3) . ?
C42A C43A 1.40(3) . ?
